data_7118978
loop_
_publ_author_name
'Nandi, Shyamapada'
'Chakraborty, Debanjan'
'Vaidhyanathan, Ramanathan'

_publ_section_title
;
 A permanently porous single molecule H-bonded organic framework for
 selective CO2 capture
;
_journal_coden_ASTM CHCOFS
_journal_issue 45
_journal_name_full
;
 Chemical Communications (Cambridge, United Kingdom)
;
_journal_page_first 7249
_journal_page_last 7252
_journal_paper_doi 10.1039/c6cc02964g
_journal_volume 52
_journal_year 2016
_chemical_formula_moiety 'C21 H15 N O6'
_chemical_formula_sum 'C21 H15 N O6'
_chemical_formula_weight 377.34
_chemical_name_common TCA
_space_group_IT_number 14
_symmetry_cell_setting monoclinic
_symmetry_space_group_name_Hall '-P 2yn'
_symmetry_space_group_name_H-M 'P 1 21/n 1'
_atom_sites_solution_hydrogens geom
_atom_sites_solution_primary direct
_atom_sites_solution_secondary difmap
_audit_creation_method SHELXL-97
_audit_update_record
;
2016-04-07 deposited with the CCDC.
2016-05-05 downloaded from the CCDC.
;
_cell_angle_alpha 90.00
_cell_angle_beta 92.752(6)
_cell_angle_gamma 90.00
_cell_formula_units_Z 16
_cell_length_a 7.2350(9)
_cell_length_b 27.116(4)
_cell_length_c 50.042(6)
_cell_measurement_reflns_used 30
_cell_measurement_temperature 153(2)
_cell_measurement_theta_max 61.50
_cell_measurement_theta_min 2.40
_cell_volume 9806(2)
_computing_cell_refinement 'SHELXTL suite'
_computing_data_collection 'Collect (Bruker AXS)'
_computing_data_reduction 'SHELXTL suite'
_computing_molecular_graphics 'Mercury 3.1'
_computing_publication_material 'Mercury 3.1'
_computing_structure_refinement 'SHELXL-97 (Sheldrick, 2008)'
_computing_structure_solution 'SHELXS-97 (Sheldrick, 2008)'
_diffrn_ambient_temperature 153(2)
_diffrn_measured_fraction_theta_full 0.958
_diffrn_measured_fraction_theta_max 0.958
_diffrn_measurement_device_type 'D8 Venture APEX-II'
_diffrn_measurement_method 'CMOS-Photon 100'
_diffrn_radiation_monochromator Micro-focus
_diffrn_radiation_source 'fine-focus sealed tube'
_diffrn_radiation_type CuK\a
_diffrn_radiation_wavelength 1.54178
_diffrn_reflns_av_R_equivalents 0.1256
_diffrn_reflns_av_sigmaI/netI 0.0826
_diffrn_reflns_limit_h_max 8
_diffrn_reflns_limit_h_min -7
_diffrn_reflns_limit_k_max 29
_diffrn_reflns_limit_k_min -29
_diffrn_reflns_limit_l_max 53
_diffrn_reflns_limit_l_min -56
_diffrn_reflns_number 158928
_diffrn_reflns_theta_full 61.50
_diffrn_reflns_theta_max 61.50
_diffrn_reflns_theta_min 2.40
_exptl_absorpt_coefficient_mu 0.635
_exptl_absorpt_correction_T_max 0.881
_exptl_absorpt_correction_T_min 0.796
_exptl_absorpt_correction_type multi-scan
_exptl_absorpt_process_details 'SADABS;Universitat Gottingen,1997'
_exptl_crystal_colour colourless
_exptl_crystal_density_diffrn 1.022
_exptl_crystal_density_method 'not measured'
_exptl_crystal_description 'Niddle shaped'
_exptl_crystal_F_000 3136
_exptl_crystal_size_max 0.5
_exptl_crystal_size_mid 0.3
_exptl_crystal_size_min 0.2
_refine_diff_density_max 0.344
_refine_diff_density_min -0.299
_refine_diff_density_rms 0.085
_refine_ls_extinction_coef 0.00039(6)
_refine_ls_extinction_expression Fc^*^=kFc[1+0.001xFc^2^\l^3^/sin(2\q)]^-1/4^
_refine_ls_extinction_method SHELXL
_refine_ls_goodness_of_fit_ref 1.059
_refine_ls_hydrogen_treatment mixed
_refine_ls_matrix_type full
_refine_ls_number_parameters 1014
_refine_ls_number_reflns 14569
_refine_ls_number_restraints 0
_refine_ls_restrained_S_all 1.059
_refine_ls_R_factor_all 0.1716
_refine_ls_R_factor_gt 0.0926
_refine_ls_shift/su_max 0.001
_refine_ls_shift/su_mean 0.000
_refine_ls_structure_factor_coef Fsqd
_refine_ls_weighting_details 'calc w=1/[\s^2^(Fo^2^)+(0.1485P)^2^+7.0834P] where P=(Fo^2^+2Fc^2^)/3'
_refine_ls_weighting_scheme calc
_refine_ls_wR_factor_gt 0.2563
_refine_ls_wR_factor_ref 0.3048
_reflns_number_gt 7813
_reflns_number_total 14569
_reflns_threshold_expression >2sigma(I)
_cod_data_source_file c6cc02964g2.cif
_cod_data_source_block sn_1796_0m_a
_cod_depositor_comments
;
The following automatic conversions were performed:

'_symmetry_cell_setting' value 'monoclinic ' changed to 'monoclinic'
according to the built-in table from CIF Core dictionary named
'cif_core.dic' version 2.4.1 from 2010-06-29.

Automatic conversion script
Id: cif_fix_values 4609 2016-04-01 06:22:49Z antanas 
;
_cod_original_sg_symbol_H-M P2(1)/n
_cod_database_code 7118978

loop_
_symmetry_equiv_pos_as_xyz
'x, y, z'
'-x+1/2, y+1/2, -z+1/2'
'-x, -y, -z'
'x-1/2, -y-1/2, z-1/2'

loop_
_atom_site_label
_atom_site_type_symbol
_atom_site_fract_x
_atom_site_fract_y
_atom_site_fract_z
_atom_site_U_iso_or_equiv
_atom_site_adp_type
_atom_site_occupancy
_atom_site_symmetry_multiplicity
_atom_site_calc_flag
_atom_site_refinement_flags
_atom_site_disorder_assembly
_atom_site_disorder_group
O21 O 0.6130(5) 0.21069(16) -0.08288(7) 0.0765(11) Uani 1 1 d . . .
O7 O 0.6191(5) 0.79801(18) 0.16535(7) 0.0776(11) Uani 1 1 d . . .
O11 O 0.7590(5) 0.71758(17) 0.38227(7) 0.0876(13) Uani 1 1 d . . .
H119 H 0.8461 0.7209 0.3938 0.131 Uiso 1 1 calc R . .
O3 O -0.0053(5) 0.70560(17) 0.42220(7) 0.0895(13) Uani 1 1 d . . .
O15 O -0.0074(5) 0.34181(17) 0.17233(7) 0.0946(14) Uani 1 1 d . . .
H15 H -0.0673 0.3370 0.1578 0.142 Uiso 1 1 calc R . .
O6 O 1.3728(5) 0.52835(15) 0.52189(9) 0.0886(13) Uani 1 1 d . . .
N1 N 0.6376(5) 0.65567(16) 0.50738(8) 0.0578(11) Uani 1 1 d . . .
N3 N 0.6199(5) 0.37043(16) 0.26268(8) 0.0610(12) Uani 1 1 d . . .
O4 O 0.2285(5) 0.72197(17) 0.39649(8) 0.0900(13) Uani 1 1 d . . .
H117 H 0.1399 0.7279 0.3855 0.135 Uiso 1 1 calc R . .
N4 N 0.3572(5) 0.34239(16) 0.01511(8) 0.0609(11) Uani 1 1 d . . .
O12 O 0.9910(5) 0.72491(18) 0.35522(7) 0.0924(14) Uani 1 1 d . . .
O8 O 0.6598(6) 0.71903(17) 0.15456(8) 0.0932(13) Uani 1 1 d . . .
H8 H 0.6997 0.7323 0.1408 0.140 Uiso 1 1 calc R . .
O20 O 1.0005(5) 0.32466(18) 0.10462(7) 0.0944(14) Uani 1 1 d . . .
H121 H 1.0596 0.3245 0.1195 0.142 Uiso 1 1 calc R . .
O18 O 1.2760(5) 0.52096(16) 0.24516(9) 0.0945(13) Uani 1 1 d . . .
H18 H 1.3760 0.5365 0.2474 0.142 Uiso 1 1 calc R . .
N2 N 0.3347(5) 0.68913(16) 0.26911(8) 0.0586(11) Uani 1 1 d . . .
O1 O 0.2689(6) 0.67657(19) 0.62008(9) 0.0901(14) Uani 1 1 d . . .
O13 O 0.2572(6) 0.32501(18) 0.37342(8) 0.0917(13) Uani 1 1 d . . .
H13 H 0.2126 0.3097 0.3862 0.137 Uiso 1 1 calc R . .
O22 O 0.6601(6) 0.28686(16) -0.09810(8) 0.0930(13) Uani 1 1 d . . .
H22 H 0.6955 0.2707 -0.1112 0.140 Uiso 1 1 calc R . .
O19 O 0.7638(5) 0.33410(18) 0.13106(8) 0.0930(14) Uani 1 1 d . . .
O16 O 0.2303(5) 0.32633(18) 0.14676(8) 0.0917(14) Uani 1 1 d . . .
O17 O 1.3517(6) 0.49595(15) 0.28641(9) 0.0899(13) Uani 1 1 d . . .
O9 O -0.4068(6) 0.56717(16) 0.24864(9) 0.0968(14) Uani 1 1 d . . .
O2 O 0.2863(6) 0.75550(19) 0.60844(8) 0.0932(13) Uani 1 1 d . . .
O5 O 1.3009(5) 0.51486(16) 0.47872(9) 0.0924(13) Uani 1 1 d . . .
H5 H 1.4022 0.4997 0.4798 0.139 Uiso 1 1 calc R . .
O14 O 0.2851(6) 0.24833(19) 0.35774(8) 0.0936(13) Uani 1 1 d . . .
O10 O -0.3239(5) 0.54039(17) 0.28924(9) 0.0981(14) Uani 1 1 d . . .
H10 H -0.4242 0.5250 0.2872 0.147 Uiso 1 1 calc R . .
O24 O -0.3832(6) 0.45882(16) -0.01494(10) 0.1034(15) Uani 1 1 d . . .
O23 O -0.2987(6) 0.49630(17) 0.02312(9) 0.1049(15) Uani 1 1 d . . .
H23 H -0.3986 0.5115 0.0199 0.157 Uiso 1 1 calc R . .
C26 C 0.3981(6) 0.7053(2) 0.24363(10) 0.0553(13) Uani 1 1 d . . .
C12 C 0.5255(7) 0.66924(19) 0.48435(9) 0.0552(13) Uani 1 1 d . . .
C68 C 0.4698(7) 0.33740(19) 0.03872(10) 0.0568(13) Uani 1 1 d . . .
C33 C 0.1820(7) 0.6576(2) 0.26935(10) 0.0576(13) Uani 1 1 d . . .
C47 C 0.5460(6) 0.3522(2) 0.28651(10) 0.0563(13) Uani 1 1 d . . .
C40 C 0.4520(6) 0.69888(19) 0.29192(9) 0.0554(13) Uani 1 1 d . . .
C75 C 0.4177(6) 0.3207(2) -0.00890(10) 0.0567(14) Uani 1 1 d . . .
C61 C 0.7675(7) 0.40357(19) 0.26367(10) 0.0560(13) Uani 1 1 d . . .
C5 C 0.5626(6) 0.6683(2) 0.53237(10) 0.0556(13) Uani 1 1 d . . .
C51 C 0.2869(7) 0.3449(2) 0.19326(10) 0.0623(14) Uani 1 1 d . . .
C58 C 1.0750(7) 0.46663(19) 0.26592(11) 0.0618(14) Uani 1 1 d . . .
C19 C 0.7850(7) 0.62280(18) 0.50609(10) 0.0545(13) Uani 1 1 d . . .
C23 C 0.5349(6) 0.7362(2) 0.19567(10) 0.0564(13) Uani 1 1 d . . .
C72 C 0.5409(7) 0.2783(2) -0.05568(11) 0.0577(13) Uani 1 1 d . . .
C54 C 0.5132(7) 0.36234(18) 0.23870(10) 0.0543(13) Uani 1 1 d . . .
C9 C 0.2935(7) 0.6960(2) 0.44074(10) 0.0610(14) Uani 1 1 d . . .
C39 C 0.6397(7) 0.7029(2) 0.28910(10) 0.0648(15) Uani 1 1 d . . .
H39 H 0.6876 0.7002 0.2718 0.078 Uiso 1 1 calc R . .
C82 C 0.2038(7) 0.3734(2) 0.01328(10) 0.0601(14) Uani 1 1 d . . .
C18 C 0.9067(7) 0.61602(19) 0.52821(10) 0.0598(14) Uani 1 1 d . . .
H18A H 0.8848 0.6327 0.5445 0.072 Uiso 1 1 calc R . .
C65 C 0.7046(7) 0.3305(2) 0.08436(10) 0.0619(14) Uani 1 1 d . . .
C62 C 0.8894(7) 0.40444(18) 0.28610(10) 0.0566(13) Uani 1 1 d . . .
H62 H 0.8699 0.3832 0.3008 0.068 Uiso 1 1 calc R . .
C55 C 0.3257(7) 0.3698(2) 0.23925(10) 0.0648(15) Uani 1 1 d . . .
H55 H 0.2729 0.3806 0.2552 0.078 Uiso 1 1 calc R . .
C37 C 0.6913(7) 0.7148(2) 0.33611(10) 0.0614(14) Uani 1 1 d . . .
C43 C 0.3060(7) 0.2941(3) 0.35563(12) 0.0727(17) Uani 1 1 d . . .
C69 C 0.6602(7) 0.3325(2) 0.03635(10) 0.0675(15) Uani 1 1 d . . .
H69 H 0.7111 0.3319 0.0192 0.081 Uiso 1 1 calc R . .
C34 C 0.0479(7) 0.6606(2) 0.24866(10) 0.0615(14) Uani 1 1 d . . .
H34 H 0.0600 0.6844 0.2349 0.074 Uiso 1 1 calc R . .
C28 C 0.4945(7) 0.6868(2) 0.19981(10) 0.0662(15) Uani 1 1 d . . .
H28 H 0.5142 0.6635 0.1861 0.079 Uiso 1 1 calc R . .
C63 C 1.0384(7) 0.4362(2) 0.28688(11) 0.0631(14) Uani 1 1 d . . .
H63 H 1.1184 0.4370 0.3025 0.076 Uiso 1 1 calc R . .
C81 C 0.0674(7) 0.3652(2) -0.00698(10) 0.0682(15) Uani 1 1 d . . .
H81 H 0.0787 0.3379 -0.0187 0.082 Uiso 1 1 calc R . .
C30 C -0.1279(7) 0.5960(2) 0.26868(12) 0.0668(15) Uani 1 1 d . . .
C56 C 0.2137(7) 0.3613(2) 0.21651(10) 0.0694(16) Uani 1 1 d . . .
H56 H 0.0844 0.3670 0.2170 0.083 Uiso 1 1 calc R . .
C27 C 0.4262(7) 0.6712(2) 0.22366(11) 0.0617(14) Uani 1 1 d . . .
H27 H 0.3988 0.6373 0.2263 0.074 Uiso 1 1 calc R . .
C11 C 0.3384(7) 0.6622(2) 0.48498(10) 0.0624(14) Uani 1 1 d . . .
H118 H 0.2876 0.6481 0.5004 0.075 Uiso 1 1 calc R . .
C25 C 0.4359(7) 0.7546(2) 0.23971(11) 0.0619(14) Uani 1 1 d . . .
H25 H 0.4153 0.7780 0.2534 0.074 Uiso 1 1 calc R . .
C1 C 0.3140(7) 0.7100(3) 0.60410(12) 0.0726(17) Uani 1 1 d . . .
C38 C 0.7570(7) 0.7105(2) 0.31059(11) 0.0690(15) Uani 1 1 d . . .
H38 H 0.8861 0.7129 0.3082 0.083 Uiso 1 1 calc R . .
C2 C 0.3992(7) 0.6957(2) 0.57911(10) 0.0628(15) Uani 1 1 d . . .
C46 C 0.5088(7) 0.3018(2) 0.28852(10) 0.0652(15) Uani 1 1 d . . .
H46 H 0.5372 0.2801 0.2744 0.078 Uiso 1 1 calc R . .
C44 C 0.3883(7) 0.3149(2) 0.33142(11) 0.0641(15) Uani 1 1 d . . .
C13 C 0.5972(7) 0.6901(2) 0.46172(11) 0.0677(15) Uani 1 1 d . . .
H13A H 0.7267 0.6954 0.4611 0.081 Uiso 1 1 calc R . .
C41 C 0.3843(7) 0.7053(2) 0.31686(10) 0.0663(15) Uani 1 1 d . . .
H41 H 0.2544 0.7048 0.3189 0.080 Uiso 1 1 calc R . .
C71 C 0.6088(7) 0.2578(3) -0.08047(12) 0.0673(15) Uani 1 1 d . . .
C24 C 0.5040(7) 0.7694(2) 0.21568(11) 0.0679(15) Uani 1 1 d . . .
H24 H 0.5300 0.8034 0.2129 0.081 Uiso 1 1 calc R . .
C77 C 0.5112(7) 0.2504(2) -0.03357(12) 0.0675(15) Uani 1 1 d . . .
H77 H 0.5323 0.2158 -0.0343 0.081 Uiso 1 1 calc R . .
C4 C 0.5247(7) 0.6333(2) 0.55138(10) 0.0650(15) Uani 1 1 d . . .
H116 H 0.5543 0.5996 0.5484 0.078 Uiso 1 1 calc R . .
C49 C 0.4260(7) 0.3649(2) 0.32982(10) 0.0656(15) Uani 1 1 d . . .
H49 H 0.3985 0.3864 0.3441 0.079 Uiso 1 1 calc R . .
C20 C 0.8173(7) 0.5964(2) 0.48275(10) 0.0638(14) Uani 1 1 d . . .
H120 H 0.7325 0.5988 0.4677 0.077 Uiso 1 1 calc R . .
C74 C 0.4467(7) 0.3500(2) -0.03115(11) 0.0681(15) Uani 1 1 d . . .
H74 H 0.4237 0.3844 -0.0305 0.082 Uiso 1 1 calc R . .
C59 C 0.7985(7) 0.4358(2) 0.24254(11) 0.0682(15) Uani 1 1 d . . .
H59 H 0.7142 0.4367 0.2274 0.082 Uiso 1 1 calc R . .
C42 C 0.5032(7) 0.7125(2) 0.33914(10) 0.0683(16) Uani 1 1 d . . .
H42 H 0.4551 0.7159 0.3564 0.082 Uiso 1 1 calc R . .
C67 C 0.3996(7) 0.3367(2) 0.06380(10) 0.0672(15) Uani 1 1 d . . .
H67 H 0.2695 0.3383 0.0655 0.081 Uiso 1 1 calc R . .
C22 C 0.6088(7) 0.7520(3) 0.17035(12) 0.0704(16) Uani 1 1 d . . .
C16 C 1.0949(7) 0.56122(19) 0.50349(12) 0.0635(14) Uani 1 1 d . . .
C70 C 0.7744(7) 0.3286(2) 0.05933(10) 0.0679(15) Uani 1 1 d . . .
H70 H 0.9038 0.3244 0.0577 0.082 Uiso 1 1 calc R . .
C32 C 0.1607(7) 0.6226(2) 0.28955(10) 0.0657(15) Uani 1 1 d . . .
H32 H 0.2532 0.6194 0.3036 0.079 Uiso 1 1 calc R . .
C76 C 0.4516(7) 0.2708(2) -0.01032(11) 0.0668(15) Uani 1 1 d . . .
H76 H 0.4338 0.2504 0.0048 0.080 Uiso 1 1 calc R . .
C73 C 0.5097(7) 0.3286(2) -0.05441(10) 0.0688(16) Uani 1 1 d . . .
H73 H 0.5313 0.3487 -0.0695 0.083 Uiso 1 1 calc R . .
C66 C 0.5149(7) 0.3337(2) 0.08644(10) 0.0683(15) Uani 1 1 d . . .
H66 H 0.4640 0.3338 0.1036 0.082 Uiso 1 1 calc R . .
C64 C 0.8297(8) 0.3297(2) 0.10823(12) 0.0742(16) Uani 1 1 d . . .
C36 C 0.8220(8) 0.7198(2) 0.35920(11) 0.0692(16) Uani 1 1 d . . .
C50 C 0.1638(8) 0.3372(2) 0.16885(12) 0.0722(16) Uani 1 1 d . . .
C48 C 0.5040(7) 0.3831(2) 0.30718(11) 0.0671(15) Uani 1 1 d . . .
H48 H 0.5291 0.4173 0.3059 0.081 Uiso 1 1 calc R . .
C3 C 0.4443(7) 0.6467(2) 0.57463(10) 0.0672(15) Uani 1 1 d . . .
H3 H 0.4196 0.6224 0.5877 0.081 Uiso 1 1 calc R . .
C17 C 1.0582(7) 0.58558(19) 0.52687(11) 0.0602(14) Uani 1 1 d . . .
H17 H 1.1387 0.5813 0.5423 0.072 Uiso 1 1 calc R . .
C7 C 0.4360(7) 0.7304(2) 0.56030(11) 0.0656(15) Uani 1 1 d . . .
H7 H 0.4048 0.7640 0.5633 0.079 Uiso 1 1 calc R . .
C52 C 0.4744(7) 0.3372(2) 0.19269(11) 0.0723(16) Uani 1 1 d . . .
H52 H 0.5271 0.3261 0.1768 0.087 Uiso 1 1 calc R . .
C60 C 0.9525(8) 0.4666(2) 0.24369(11) 0.0693(15) Uani 1 1 d . . .
H60 H 0.9741 0.4879 0.2291 0.083 Uiso 1 1 calc R . .
C6 C 0.5184(7) 0.7171(2) 0.53691(10) 0.0623(14) Uani 1 1 d . . .
H6 H 0.5445 0.7415 0.5240 0.075 Uiso 1 1 calc R . .
C79 C -0.1053(7) 0.4350(2) 0.00719(12) 0.0705(16) Uani 1 1 d . . .
C80 C -0.0811(7) 0.3957(2) -0.01018(11) 0.0724(16) Uani 1 1 d . . .
H80 H -0.1696 0.3901 -0.0245 0.087 Uiso 1 1 calc R . .
C53 C 0.5861(7) 0.3459(2) 0.21548(11) 0.0730(16) Uani 1 1 d . . .
H53 H 0.7156 0.3404 0.2150 0.088 Uiso 1 1 calc R . .
C84 C 0.0268(8) 0.4433(2) 0.02784(12) 0.0756(17) Uani 1 1 d . . .
H84 H 0.0103 0.4691 0.0403 0.091 Uiso 1 1 calc R . .
C21 C 0.9715(8) 0.5667(2) 0.48146(11) 0.0690(15) Uani 1 1 d . . .
H21A H 0.9939 0.5498 0.4653 0.083 Uiso 1 1 calc R . .
C45 C 0.4312(7) 0.2838(2) 0.31099(11) 0.0686(15) Uani 1 1 d . . .
H45 H 0.4069 0.2495 0.3124 0.082 Uiso 1 1 calc R . .
C35 C -0.1028(7) 0.6293(2) 0.24782(11) 0.0666(15) Uani 1 1 d . . .
H35 H -0.1899 0.6304 0.2330 0.080 Uiso 1 1 calc R . .
C10 C 0.2231(7) 0.6755(2) 0.46346(10) 0.0662(15) Uani 1 1 d . . .
H10A H 0.0935 0.6704 0.4642 0.079 Uiso 1 1 calc R . .
C14 C 0.4816(7) 0.7033(2) 0.44012(11) 0.0717(16) Uani 1 1 d . . .
H14 H 0.5323 0.7175 0.4247 0.086 Uiso 1 1 calc R . .
C31 C 0.0057(8) 0.5928(2) 0.28916(11) 0.0720(16) Uani 1 1 d . . .
H31 H -0.0090 0.5698 0.3032 0.086 Uiso 1 1 calc R . .
C8 C 0.1660(8) 0.7086(2) 0.41856(11) 0.0707(16) Uani 1 1 d . . .
C83 C 0.1806(7) 0.4140(2) 0.03000(11) 0.0714(16) Uani 1 1 d . . .
H83 H 0.2746 0.4215 0.0433 0.086 Uiso 1 1 calc R . .
C29 C -0.2978(8) 0.5669(2) 0.26802(14) 0.0753(17) Uani 1 1 d . . .
C57 C 1.2454(8) 0.4960(2) 0.26663(14) 0.0744(16) Uani 1 1 d . . .
C15 C 1.2676(8) 0.5333(2) 0.50181(14) 0.0718(16) Uani 1 1 d . . .
C78 C -0.2746(9) 0.4642(2) 0.00419(15) 0.0798(18) Uani 1 1 d . . .
H105 H 0.197(13) 0.684(4) 0.638(2) 0.21(4) Uiso 1 1 d . . .

loop_
_atom_site_aniso_label
_atom_site_aniso_U_11
_atom_site_aniso_U_22
_atom_site_aniso_U_33
_atom_site_aniso_U_23
_atom_site_aniso_U_13
_atom_site_aniso_U_12
O21 0.072(3) 0.080(3) 0.077(3) -0.013(2) 0.0023(19) 0.007(2)
O7 0.069(3) 0.094(3) 0.070(3) 0.013(2) 0.0037(19) -0.007(2)
O11 0.052(2) 0.150(4) 0.060(3) -0.003(2) -0.0043(18) 0.005(2)
O3 0.048(3) 0.154(4) 0.067(2) 0.012(2) 0.0013(18) -0.005(2)
O15 0.054(3) 0.156(4) 0.072(3) -0.018(3) -0.0117(19) 0.003(3)
O6 0.061(3) 0.092(3) 0.111(3) -0.026(2) -0.006(2) 0.027(2)
N1 0.046(3) 0.077(3) 0.050(3) -0.003(2) 0.0045(19) 0.015(2)
N3 0.046(3) 0.085(3) 0.052(3) 0.003(2) 0.0008(19) -0.021(2)
O4 0.051(2) 0.150(4) 0.067(3) 0.015(3) -0.0058(19) -0.008(2)
N4 0.050(3) 0.077(3) 0.055(3) -0.011(2) -0.001(2) 0.019(2)
O12 0.039(2) 0.169(4) 0.069(3) 0.004(2) 0.0013(18) -0.009(2)
O8 0.105(3) 0.102(3) 0.076(3) 0.017(3) 0.030(2) 0.000(3)
O20 0.049(3) 0.165(4) 0.068(3) -0.006(2) -0.0108(18) 0.006(3)
O18 0.074(3) 0.104(3) 0.105(3) 0.015(3) 0.003(2) -0.040(2)
N2 0.045(3) 0.078(3) 0.053(3) 0.005(2) 0.0018(19) -0.017(2)
O1 0.077(3) 0.131(4) 0.063(3) -0.010(3) 0.011(2) 0.027(3)
O13 0.083(3) 0.125(4) 0.068(3) 0.016(3) 0.008(2) -0.028(3)
O22 0.104(3) 0.099(3) 0.078(3) -0.013(3) 0.030(2) 0.002(3)
O19 0.062(3) 0.154(4) 0.063(3) -0.008(3) -0.001(2) 0.004(2)
O16 0.061(3) 0.157(4) 0.057(2) -0.015(2) 0.0023(19) 0.006(2)
O17 0.062(3) 0.091(3) 0.115(4) 0.021(3) -0.014(2) -0.025(2)
O9 0.070(3) 0.098(3) 0.120(4) 0.033(3) -0.021(3) -0.028(2)
O2 0.090(3) 0.109(4) 0.081(3) -0.023(3) 0.012(2) 0.016(3)
O5 0.071(3) 0.102(3) 0.106(3) -0.018(3) 0.014(2) 0.031(2)
O14 0.095(3) 0.101(4) 0.086(3) 0.022(3) 0.011(2) -0.018(3)
O10 0.071(3) 0.110(4) 0.113(3) 0.023(3) -0.002(2) -0.033(2)
O24 0.071(3) 0.097(3) 0.139(4) -0.029(3) -0.030(3) 0.032(2)
O23 0.076(3) 0.107(4) 0.130(4) -0.028(3) -0.009(3) 0.041(3)
C26 0.035(3) 0.071(4) 0.059(3) -0.001(3) -0.003(2) -0.005(2)
C12 0.044(3) 0.071(4) 0.051(3) -0.003(3) 0.006(2) 0.002(2)
C68 0.042(3) 0.073(4) 0.055(3) -0.009(3) 0.000(2) 0.009(2)
C33 0.040(3) 0.073(4) 0.060(3) 0.004(3) 0.003(2) -0.007(3)
C47 0.037(3) 0.077(4) 0.054(3) -0.001(3) -0.002(2) -0.007(3)
C40 0.041(3) 0.073(4) 0.052(3) 0.000(3) 0.002(2) -0.007(2)
C75 0.037(3) 0.076(4) 0.056(3) -0.007(3) 0.000(2) 0.008(3)
C61 0.046(3) 0.063(4) 0.058(3) -0.003(3) 0.006(2) -0.006(3)
C5 0.043(3) 0.071(4) 0.053(3) -0.003(3) 0.001(2) 0.011(3)
C51 0.043(3) 0.082(4) 0.061(3) 0.000(3) -0.002(2) 0.000(3)
C58 0.050(3) 0.060(4) 0.076(4) 0.001(3) 0.003(3) -0.004(3)
C19 0.045(3) 0.055(3) 0.064(3) 0.001(3) 0.005(2) 0.004(2)
C23 0.042(3) 0.074(4) 0.054(3) 0.007(3) 0.001(2) -0.007(3)
C72 0.045(3) 0.062(4) 0.065(4) -0.009(3) 0.001(2) 0.004(3)
C54 0.042(3) 0.064(3) 0.058(3) 0.003(3) 0.000(2) -0.011(2)
C9 0.044(3) 0.084(4) 0.055(3) -0.002(3) 0.004(2) -0.007(3)
C39 0.049(4) 0.092(4) 0.054(3) -0.002(3) 0.008(2) 0.001(3)
C82 0.041(3) 0.070(4) 0.068(4) -0.010(3) 0.000(2) 0.014(3)
C18 0.051(3) 0.064(4) 0.065(3) -0.001(3) 0.008(3) -0.001(3)
C65 0.048(4) 0.082(4) 0.055(3) -0.001(3) -0.002(2) 0.001(3)
C62 0.047(3) 0.058(3) 0.065(3) 0.002(3) 0.001(2) -0.006(3)
C55 0.057(4) 0.082(4) 0.055(3) -0.002(3) 0.002(3) 0.003(3)
C37 0.044(3) 0.085(4) 0.055(3) 0.001(3) 0.000(2) 0.000(3)
C43 0.049(4) 0.106(6) 0.063(4) -0.004(4) -0.002(3) -0.004(3)
C69 0.054(4) 0.092(4) 0.057(3) -0.005(3) 0.007(3) 0.002(3)
C34 0.046(3) 0.071(4) 0.068(4) 0.009(3) 0.002(3) -0.007(3)
C28 0.056(4) 0.084(5) 0.059(4) -0.004(3) 0.006(3) -0.005(3)
C63 0.047(3) 0.073(4) 0.068(4) -0.001(3) -0.002(2) -0.004(3)
C81 0.046(3) 0.085(4) 0.073(4) -0.018(3) -0.002(3) 0.015(3)
C30 0.048(4) 0.065(4) 0.087(4) -0.002(3) 0.004(3) -0.004(3)
C56 0.044(3) 0.102(5) 0.062(4) -0.003(3) 0.004(3) 0.008(3)
C27 0.058(4) 0.062(4) 0.066(4) 0.006(3) 0.007(3) -0.005(3)
C11 0.050(4) 0.077(4) 0.061(3) 0.005(3) 0.006(2) -0.013(3)
C25 0.060(4) 0.059(4) 0.067(4) -0.001(3) 0.000(3) -0.006(3)
C1 0.050(4) 0.106(6) 0.062(4) 0.006(4) 0.005(3) 0.009(3)
C38 0.041(3) 0.100(5) 0.066(4) 0.000(3) -0.001(3) 0.003(3)
C2 0.044(3) 0.090(5) 0.055(3) -0.009(3) -0.001(2) 0.009(3)
C46 0.051(3) 0.086(5) 0.058(4) 0.001(3) 0.001(3) -0.017(3)
C44 0.047(3) 0.089(5) 0.055(4) 0.014(3) -0.002(2) -0.012(3)
C13 0.037(3) 0.095(4) 0.071(4) 0.008(3) 0.006(3) 0.003(3)
C41 0.038(3) 0.096(4) 0.066(4) -0.001(3) 0.005(3) -0.008(3)
C71 0.046(3) 0.091(5) 0.065(4) -0.004(4) 0.003(3) 0.005(3)
C24 0.054(4) 0.076(4) 0.074(4) 0.009(4) 0.006(3) -0.014(3)
C77 0.057(4) 0.067(4) 0.078(4) 0.000(3) 0.007(3) 0.013(3)
C4 0.055(4) 0.077(4) 0.063(4) -0.007(3) 0.005(3) 0.002(3)
C49 0.055(4) 0.083(5) 0.059(4) 0.002(3) 0.004(3) -0.009(3)
C20 0.054(4) 0.070(4) 0.067(4) -0.005(3) 0.001(3) 0.010(3)
C74 0.072(4) 0.068(4) 0.064(4) -0.004(3) 0.005(3) 0.009(3)
C59 0.059(4) 0.078(4) 0.067(4) 0.009(3) 0.001(3) -0.012(3)
C42 0.047(4) 0.105(5) 0.053(3) 0.002(3) 0.007(2) -0.006(3)
C67 0.043(3) 0.092(4) 0.067(4) -0.007(3) 0.001(3) 0.011(3)
C22 0.048(4) 0.092(5) 0.072(4) 0.007(4) 0.004(3) 0.007(3)
C16 0.047(3) 0.054(3) 0.091(4) -0.007(3) 0.011(3) 0.004(3)
C70 0.044(3) 0.100(5) 0.060(4) -0.004(3) -0.002(3) 0.009(3)
C32 0.054(4) 0.075(4) 0.067(4) 0.012(3) -0.004(3) -0.012(3)
C76 0.060(4) 0.080(5) 0.062(4) 0.004(3) 0.011(3) 0.016(3)
C73 0.062(4) 0.090(5) 0.055(4) -0.001(3) 0.006(3) 0.002(3)
C66 0.049(4) 0.097(4) 0.058(3) -0.005(3) 0.002(3) 0.007(3)
C64 0.049(4) 0.104(5) 0.069(4) -0.003(3) -0.003(3) 0.007(3)
C36 0.054(4) 0.105(5) 0.049(4) 0.003(3) 0.007(3) 0.000(3)
C50 0.044(4) 0.096(5) 0.076(4) -0.001(3) -0.002(3) 0.001(3)
C48 0.054(4) 0.075(4) 0.073(4) 0.009(3) 0.003(3) -0.008(3)
C3 0.051(3) 0.091(5) 0.059(4) -0.002(3) 0.004(3) 0.001(3)
C17 0.047(3) 0.053(3) 0.080(4) -0.003(3) 0.005(3) -0.001(3)
C7 0.054(4) 0.078(4) 0.065(4) -0.007(3) 0.001(3) 0.015(3)
C52 0.049(4) 0.104(5) 0.064(4) -0.011(3) 0.008(3) 0.004(3)
C60 0.066(4) 0.066(4) 0.076(4) 0.017(3) 0.005(3) -0.009(3)
C6 0.050(3) 0.077(4) 0.059(3) 0.006(3) -0.003(2) 0.014(3)
C79 0.049(4) 0.069(4) 0.093(4) -0.004(3) 0.001(3) 0.011(3)
C80 0.050(4) 0.083(4) 0.083(4) -0.007(3) -0.006(3) 0.012(3)
C53 0.043(3) 0.113(5) 0.062(4) -0.004(3) -0.002(3) -0.007(3)
C84 0.061(4) 0.073(4) 0.093(4) -0.020(3) 0.001(3) 0.019(3)
C21 0.064(4) 0.069(4) 0.075(4) -0.012(3) 0.009(3) 0.007(3)
C45 0.052(4) 0.084(4) 0.069(4) 0.005(3) -0.005(3) -0.016(3)
C35 0.047(3) 0.078(4) 0.074(4) 0.004(3) -0.001(3) -0.011(3)
C10 0.041(3) 0.087(4) 0.070(4) 0.005(3) 0.002(3) -0.008(3)
C14 0.047(4) 0.104(5) 0.064(4) 0.011(3) 0.008(3) -0.007(3)
C31 0.063(4) 0.071(4) 0.083(4) 0.016(3) 0.005(3) -0.011(3)
C8 0.049(4) 0.106(5) 0.058(4) 0.001(3) 0.005(3) -0.002(3)
C83 0.056(4) 0.074(4) 0.083(4) -0.011(3) -0.004(3) 0.017(3)
C29 0.061(4) 0.067(4) 0.098(5) 0.017(4) 0.003(3) -0.012(3)
C57 0.059(4) 0.071(4) 0.094(5) 0.003(4) 0.007(3) -0.015(3)
C15 0.056(4) 0.065(4) 0.096(5) -0.017(4) 0.008(3) 0.006(3)
C78 0.062(4) 0.068(4) 0.109(5) -0.014(4) 0.002(4) 0.016(3)

loop_
_atom_type_symbol
_atom_type_description
_atom_type_scat_dispersion_real
_atom_type_scat_dispersion_imag
_atom_type_scat_source
C C 0.0181 0.0091 'International Tables Vol C Tables 4.2.6.8 and 6.1.1.4'
H H 0.0000 0.0000 'International Tables Vol C Tables 4.2.6.8 and 6.1.1.4'
N N 0.0311 0.0180 'International Tables Vol C Tables 4.2.6.8 and 6.1.1.4'
O O 0.0492 0.0322 'International Tables Vol C Tables 4.2.6.8 and 6.1.1.4'

loop_
_geom_angle_atom_site_label_1
_geom_angle_atom_site_label_2
_geom_angle_atom_site_label_3
_geom_angle
_geom_angle_site_symmetry_1
_geom_angle_site_symmetry_3
C36 O11 H119 109.5 . .
C50 O15 H15 109.5 . .
C19 N1 C12 122.3(4) . .
C19 N1 C5 121.2(4) . .
C12 N1 C5 114.9(4) . .
C61 N3 C54 121.1(4) . .
C61 N3 C47 120.9(4) . .
C54 N3 C47 116.6(4) . .
C8 O4 H117 109.5 . .
C82 N4 C68 122.7(4) . .
C82 N4 C75 118.0(4) . .
C68 N4 C75 118.6(4) . .
C22 O8 H8 109.5 . .
C64 O20 H121 109.5 . .
C57 O18 H18 109.5 . .
C33 N2 C40 123.5(4) . .
C33 N2 C26 118.6(4) . .
C40 N2 C26 116.9(4) . .
C1 O1 H105 122(5) . .
C43 O13 H13 109.5 . .
C71 O22 H22 109.5 . .
C15 O5 H5 109.5 . .
C29 O10 H10 109.5 . .
C78 O23 H23 109.5 . .
C25 C26 C27 120.5(5) . .
C25 C26 N2 119.5(5) . .
C27 C26 N2 120.0(5) . .
C11 C12 C13 119.0(5) . .
C11 C12 N1 118.1(4) . .
C13 C12 N1 123.0(4) . .
C67 C68 C69 119.0(5) . .
C67 C68 N4 122.8(4) . .
C69 C68 N4 118.1(4) . .
C34 C33 N2 118.9(5) . .
C34 C33 C32 118.7(5) . .
N2 C33 C32 122.3(4) . .
C48 C47 C46 119.4(5) . .
C48 C47 N3 121.7(5) . .
C46 C47 N3 118.9(5) . .
C41 C40 C39 118.7(5) . .
C41 C40 N2 122.0(4) . .
C39 C40 N2 119.2(4) . .
C76 C75 C74 119.0(5) . .
C76 C75 N4 120.8(5) . .
C74 C75 N4 120.2(5) . .
C62 C61 N3 119.5(5) . .
C62 C61 C59 118.7(5) . .
N3 C61 C59 121.7(5) . .
C4 C5 C6 119.4(5) . .
C4 C5 N1 122.3(5) . .
C6 C5 N1 118.3(5) . .
C52 C51 C56 119.1(5) . .
C52 C51 C50 120.9(5) . .
C56 C51 C50 119.9(5) . .
C63 C58 C60 118.2(5) . .
C63 C58 C57 120.1(5) . .
C60 C58 C57 121.6(5) . .
C18 C19 N1 120.2(5) . .
C18 C19 C20 118.1(5) . .
N1 C19 C20 121.7(4) . .
C24 C23 C28 118.8(5) . .
C24 C23 C22 121.2(6) . .
C28 C23 C22 120.0(6) . .
C77 C72 C73 118.4(5) . .
C77 C72 C71 123.3(6) . .
C73 C72 C71 118.3(6) . .
C55 C54 C53 119.0(5) . .
C55 C54 N3 117.4(5) . .
C53 C54 N3 123.6(5) . .
C14 C9 C10 118.6(5) . .
C14 C9 C8 122.9(5) . .
C10 C9 C8 118.5(5) . .
C38 C39 C40 121.0(5) . .
C38 C39 H39 119.5 . .
C40 C39 H39 119.5 . .
N4 C82 C81 119.0(5) . .
N4 C82 C83 123.7(5) . .
C81 C82 C83 117.2(5) . .
C17 C18 C19 121.0(5) . .
C17 C18 H18A 119.5 . .
C19 C18 H18A 119.5 . .
C70 C65 C66 118.7(5) . .
C70 C65 C64 120.2(5) . .
C66 C65 C64 121.1(5) . .
C63 C62 C61 119.8(5) . .
C63 C62 H62 120.1 . .
C61 C62 H62 120.1 . .
C54 C55 C56 120.0(5) . .
C54 C55 H55 120.0 . .
C56 C55 H55 120.0 . .
C42 C37 C38 118.7(5) . .
C42 C37 C36 121.4(5) . .
C38 C37 C36 119.8(5) . .
O14 C43 O13 123.3(6) . .
O14 C43 C44 119.9(6) . .
O13 C43 C44 116.8(7) . .
C70 C69 C68 119.2(5) . .
C70 C69 H69 120.4 . .
C68 C69 H69 120.4 . .
C35 C34 C33 120.7(5) . .
C35 C34 H34 119.7 . .
C33 C34 H34 119.7 . .
C27 C28 C23 120.8(5) . .
C27 C28 H28 119.6 . .
C23 C28 H28 119.6 . .
C58 C63 C62 122.3(5) . .
C58 C63 H63 118.8 . .
C62 C63 H63 118.8 . .
C80 C81 C82 121.0(5) . .
C80 C81 H81 119.5 . .
C82 C81 H81 119.5 . .
C31 C30 C35 119.0(5) . .
C31 C30 C29 122.9(6) . .
C35 C30 C29 118.1(5) . .
C51 C56 C55 121.0(5) . .
C51 C56 H56 119.5 . .
C55 C56 H56 119.5 . .
C28 C27 C26 119.4(5) . .
C28 C27 H27 120.3 . .
C26 C27 H27 120.3 . .
C12 C11 C10 120.5(5) . .
C12 C11 H118 119.7 . .
C10 C11 H118 119.7 . .
C26 C25 C24 119.2(5) . .
C26 C25 H25 120.4 . .
C24 C25 H25 120.4 . .
O1 C1 O2 122.8(6) . .
O1 C1 C2 118.6(7) . .
O2 C1 C2 118.6(6) . .
C39 C38 C37 121.0(5) . .
C39 C38 H38 119.5 . .
C37 C38 H38 119.5 . .
C7 C2 C3 119.6(5) . .
C7 C2 C1 120.4(6) . .
C3 C2 C1 120.1(6) . .
C45 C46 C47 119.7(5) . .
C45 C46 H46 120.1 . .
C47 C46 H46 120.1 . .
C45 C44 C49 120.5(5) . .
C45 C44 C43 119.1(6) . .
C49 C44 C43 120.4(6) . .
C14 C13 C12 120.5(5) . .
C14 C13 H13A 119.7 . .
C12 C13 H13A 119.7 . .
C40 C41 C42 120.9(5) . .
C40 C41 H41 119.6 . .
C42 C41 H41 119.6 . .
O22 C71 O21 123.4(5) . .
O22 C71 C72 118.7(6) . .
O21 C71 C72 117.9(6) . .
C23 C24 C25 121.4(5) . .
C23 C24 H24 119.3 . .
C25 C24 H24 119.3 . .
C72 C77 C76 122.0(5) . .
C72 C77 H77 119.0 . .
C76 C77 H77 119.0 . .
C3 C4 C5 120.4(5) . .
C3 C4 H116 119.8 . .
C5 C4 H116 119.8 . .
C48 C49 C44 119.0(5) . .
C48 C49 H49 120.5 . .
C44 C49 H49 120.5 . .
C21 C20 C19 120.4(5) . .
C21 C20 H120 119.8 . .
C19 C20 H120 119.8 . .
C75 C74 C73 119.8(5) . .
C75 C74 H74 120.1 . .
C73 C74 H74 120.1 . .
C60 C59 C61 120.0(5) . .
C60 C59 H59 120.0 . .
C61 C59 H59 120.0 . .
C37 C42 C41 119.7(5) . .
C37 C42 H42 120.2 . .
C41 C42 H42 120.2 . .
C68 C67 C66 121.0(5) . .
C68 C67 H67 119.5 . .
C66 C67 H67 119.5 . .
O8 C22 O7 123.3(6) . .
O8 C22 C23 117.7(6) . .
O7 C22 C23 119.0(6) . .
C17 C16 C21 118.5(5) . .
C17 C16 C15 119.6(5) . .
C21 C16 C15 121.7(5) . .
C65 C70 C69 121.5(5) . .
C65 C70 H70 119.3 . .
C69 C70 H70 119.3 . .
C31 C32 C33 120.2(5) . .
C31 C32 H32 119.9 . .
C33 C32 H32 119.9 . .
C77 C76 C75 120.2(5) . .
C77 C76 H76 119.9 . .
C75 C76 H76 119.9 . .
C72 C73 C74 120.5(5) . .
C72 C73 H73 119.7 . .
C74 C73 H73 119.7 . .
C67 C66 C65 120.4(5) . .
C67 C66 H66 119.8 . .
C65 C66 H66 119.8 . .
O19 C64 O20 123.5(5) . .
O19 C64 C65 119.4(5) . .
O20 C64 C65 117.1(5) . .
O12 C36 O11 123.2(5) . .
O12 C36 C37 118.8(5) . .
O11 C36 C37 118.0(5) . .
O16 C50 O15 124.1(5) . .
O16 C50 C51 120.8(5) . .
O15 C50 C51 115.1(5) . .
C47 C48 C49 120.9(6) . .
C47 C48 H48 119.5 . .
C49 C48 H48 119.5 . .
C4 C3 C2 120.2(5) . .
C4 C3 H3 119.9 . .
C2 C3 H3 119.9 . .
C18 C17 C16 120.9(5) . .
C18 C17 H17 119.5 . .
C16 C17 H17 119.5 . .
C2 C7 C6 120.5(5) . .
C2 C7 H7 119.8 . .
C6 C7 H7 119.8 . .
C51 C52 C53 119.7(5) . .
C51 C52 H52 120.2 . .
C53 C52 H52 120.2 . .
C58 C60 C59 120.9(5) . .
C58 C60 H60 119.6 . .
C59 C60 H60 119.6 . .
C5 C6 C7 120.0(5) . .
C5 C6 H6 120.0 . .
C7 C6 H6 120.0 . .
C80 C79 C84 119.0(5) . .
C80 C79 C78 118.8(6) . .
C84 C79 C78 122.1(6) . .
C81 C80 C79 121.0(5) . .
C81 C80 H80 119.5 . .
C79 C80 H80 119.5 . .
C54 C53 C52 121.2(5) . .
C54 C53 H53 119.4 . .
C52 C53 H53 119.4 . .
C83 C84 C79 119.5(5) . .
C83 C84 H84 120.3 . .
C79 C84 H84 120.3 . .
C20 C21 C16 121.0(5) . .
C20 C21 H21A 119.5 . .
C16 C21 H21A 119.5 . .
C46 C45 C44 120.5(6) . .
C46 C45 H45 119.8 . .
C44 C45 H45 119.8 . .
C34 C35 C30 120.3(5) . .
C34 C35 H35 119.8 . .
C30 C35 H35 119.8 . .
C11 C10 C9 120.9(5) . .
C11 C10 H10A 119.5 . .
C9 C10 H10A 119.5 . .
C9 C14 C13 120.4(5) . .
C9 C14 H14 119.8 . .
C13 C14 H14 119.8 . .
C30 C31 C32 120.9(5) . .
C30 C31 H31 119.5 . .
C32 C31 H31 119.5 . .
O3 C8 O4 122.5(5) . .
O3 C8 C9 117.9(5) . .
O4 C8 C9 119.6(5) . .
C84 C83 C82 122.1(5) . .
C84 C83 H83 119.0 . .
C82 C83 H83 119.0 . .
O9 C29 O10 122.5(5) . .
O9 C29 C30 121.7(6) . .
O10 C29 C30 115.7(6) . .
O17 C57 O18 123.0(5) . .
O17 C57 C58 121.0(6) . .
O18 C57 C58 116.1(6) . .
O6 C15 O5 123.4(5) . .
O6 C15 C16 120.1(6) . .
O5 C15 C16 116.5(6) . .
O24 C78 O23 123.2(6) . .
O24 C78 C79 121.4(6) . .
O23 C78 C79 115.4(6) . .

loop_
_geom_bond_atom_site_label_1
_geom_bond_atom_site_label_2
_geom_bond_distance
_geom_bond_site_symmetry_2
O21 C71 1.284(7) .
O7 C22 1.274(7) .
O11 C36 1.263(6) .
O11 H119 0.8400 .
O3 C8 1.264(6) .
O15 C50 1.265(6) .
O15 H15 0.8400 .
O6 C15 1.238(7) .
N1 C19 1.394(6) .
N1 C12 1.426(6) .
N1 C5 1.428(6) .
N3 C61 1.395(6) .
N3 C54 1.413(6) .
N3 C47 1.419(6) .
O4 C8 1.267(6) .
O4 H117 0.8400 .
N4 C82 1.392(6) .
N4 C68 1.409(6) .
N4 C75 1.425(6) .
O12 C36 1.256(6) .
O8 C22 1.261(7) .
O8 H8 0.8400 .
O20 C64 1.265(6) .
O20 H121 0.8400 .
O18 C57 1.298(7) .
O18 H18 0.8400 .
N2 C33 1.397(6) .
N2 C40 1.414(6) .
N2 C26 1.444(6) .
O1 C1 1.263(7) .
O1 H105 1.09(10) .
O13 C43 1.284(7) .
O13 H13 0.8400 .
O22 C71 1.253(7) .
O22 H22 0.8400 .
O19 C64 1.265(6) .
O16 C50 1.261(6) .
O17 C57 1.224(7) .
O9 C29 1.220(7) .
O2 C1 1.269(7) .
O5 C15 1.292(6) .
O5 H5 0.8400 .
O14 C43 1.256(7) .
O10 C29 1.304(7) .
O10 H10 0.8400 .
O24 C78 1.218(7) .
O23 C78 1.303(7) .
O23 H23 0.8400 .
C26 C25 1.380(7) .
C26 C27 1.384(7) .
C12 C11 1.369(6) .
C12 C13 1.389(7) .
C68 C67 1.376(7) .
C68 C69 1.395(7) .
C33 C34 1.387(6) .
C33 C32 1.400(7) .
C47 C48 1.376(7) .
C47 C46 1.397(7) .
C40 C41 1.374(7) .
C40 C39 1.376(7) .
C75 C76 1.377(7) .
C75 C74 1.392(7) .
C61 C62 1.394(6) .
C61 C59 1.398(7) .
C5 C4 1.382(7) .
C5 C6 1.383(7) .
C51 C52 1.373(7) .
C51 C56 1.376(7) .
C51 C50 1.492(7) .
C58 C63 1.370(7) .
C58 C60 1.389(7) .
C58 C57 1.466(7) .
C19 C18 1.393(6) .
C19 C20 1.400(7) .
C23 C24 1.373(7) .
C23 C28 1.388(7) .
C23 C22 1.463(7) .
C72 C77 1.365(7) .
C72 C73 1.385(7) .
C72 C71 1.465(7) .
C54 C55 1.373(7) .
C54 C53 1.373(7) .
C9 C14 1.377(7) .
C9 C10 1.385(7) .
C9 C8 1.449(7) .
C39 C38 1.354(7) .
C39 H39 0.9500 .
C82 C81 1.398(7) .
C82 C83 1.399(7) .
C18 C17 1.376(7) .
C18 H18A 0.9500 .
C65 C70 1.374(7) .
C65 C66 1.383(7) .
C65 C64 1.464(7) .
C62 C63 1.379(7) .
C62 H62 0.9500 .
C55 C56 1.384(7) .
C55 H55 0.9500 .
C37 C42 1.378(7) .
C37 C38 1.388(7) .
C37 C36 1.464(7) .
C43 C44 1.487(8) .
C69 C70 1.387(7) .
C69 H69 0.9500 .
C34 C35 1.381(7) .
C34 H34 0.9500 .
C28 C27 1.380(7) .
C28 H28 0.9500 .
C63 H63 0.9500 .
C81 C80 1.359(7) .
C81 H81 0.9500 .
C30 C31 1.377(7) .
C30 C35 1.398(7) .
C30 C29 1.460(7) .
C56 H56 0.9500 .
C27 H27 0.9500 .
C11 C10 1.378(7) .
C11 H118 0.9500 .
C25 C24 1.381(7) .
C25 H25 0.9500 .
C1 C2 1.473(8) .
C38 H38 0.9500 .
C2 C7 1.367(7) .
C2 C3 1.388(7) .
C46 C45 1.371(7) .
C46 H46 0.9500 .
C44 C45 1.373(7) .
C44 C49 1.386(7) .
C13 C14 1.381(7) .
C13 H13A 0.9500 .
C41 C42 1.389(7) .
C41 H41 0.9500 .
C24 H24 0.9500 .
C77 C76 1.376(7) .
C77 H77 0.9500 .
C4 C3 1.375(7) .
C4 H116 0.9500 .
C49 C48 1.380(7) .
C49 H49 0.9500 .
C20 C21 1.379(7) .
C20 H120 0.9500 .
C74 C73 1.396(7) .
C74 H74 0.9500 .
C59 C60 1.391(7) .
C59 H59 0.9500 .
C42 H42 0.9500 .
C67 C66 1.377(7) .
C67 H67 0.9500 .
C16 C17 1.380(7) .
C16 C21 1.393(7) .
C16 C15 1.468(7) .
C70 H70 0.9500 .
C32 C31 1.382(7) .
C32 H32 0.9500 .
C76 H76 0.9500 .
C73 H73 0.9500 .
C66 H66 0.9500 .
C48 H48 0.9500 .
C3 H3 0.9500 .
C17 H17 0.9500 .
C7 C6 1.387(7) .
C7 H7 0.9500 .
C52 C53 1.386(7) .
C52 H52 0.9500 .
C60 H60 0.9500 .
C6 H6 0.9500 .
C79 C80 1.392(7) .
C79 C84 1.392(7) .
C79 C78 1.460(8) .
C80 H80 0.9500 .
C53 H53 0.9500 .
C84 C83 1.367(7) .
C84 H84 0.9500 .
C21 H21A 0.9500 .
C45 H45 0.9500 .
C35 H35 0.9500 .
C10 H10A 0.9500 .
C14 H14 0.9500 .
C31 H31 0.9500 .
C83 H83 0.9500 .
